data_4066654
loop_
_publ_author_name
'Batinas, Aurora A.'
'Dam, Jeroen'
'Meetsma, Auke'
'Hessen, Bart'
'Bouwkamp, Marco W.'

_publ_section_title
;
 Thermolysis of Half-Sandwich Vanadium(V) Imido Complexes to Generate
 Vanadium(III) Imido Species via a Vanadium(IV) Intermediate
;
_journal_issue 23
_journal_name_full Organometallics
_journal_page_first 6230
_journal_paper_doi 10.1021/om100561y
_journal_volume 29
_journal_year 2010
_chemical_compound_source 'see text'
_chemical_formula_moiety 'C15 H30 N P2 V'
_chemical_formula_sum 'C15 H30 N P2 V'
_chemical_formula_weight 337.30
_chemical_name_systematic ' ?'
_space_group_IT_number 14
_symmetry_cell_setting monoclinic
_symmetry_Int_Tables_number 14
_symmetry_space_group_name_Hall '-P 2ybc'
_symmetry_space_group_name_H-M 'P 1 21/c 1'
_atom_sites_solution_hydrogens geom
_atom_sites_solution_primary heavy
_atom_sites_solution_secondary direct
_audit_creation_date '2006-01-19  09:03:26'
_audit_creation_method
;
 PLATON <TABLE ACC> option    (version :: 110805)
 SHELXL97-2 & Manual Editing 
;
_audit_update_record
;
?

2010-05-20 # Formatted by publCIF
;
_cell_angle_alpha 90
_cell_angle_beta 102.480(1)
_cell_angle_gamma 90
_cell_formula_units_Z 4
_cell_length_a 15.132(1)
_cell_length_b 8.9402(6)
_cell_length_c 13.711(1)
_cell_measurement_reflns_used 5597
_cell_measurement_temperature 100(1)
_cell_measurement_theta_max 29.17
_cell_measurement_theta_min 2.66
_cell_volume 1811.0(2)
_computing_cell_refinement 'SAINTPLUS (Bruker, 2000)'
_computing_data_collection 'SMART (Bruker, 2000)'
_computing_data_reduction 'XPREP (Bruker, 2000)'
_computing_molecular_graphics
;
 PLUTO (Meetsma, 2005) 
 PLATON (Spek, 2003)
;
_computing_publication_material 'PLATON (Spek, 2003)'
_computing_structure_refinement 'SHELXL-97 (Sheldrick, 1997)'
_computing_structure_solution
;
 DIRDIF-99 (Beurskens et al., 1999)
;
_diffrn_ambient_temperature 100(1)
_diffrn_detector_area_resol_mean 66.06
_diffrn_measured_fraction_theta_full 0.998
_diffrn_measured_fraction_theta_max 0.995
_diffrn_measurement_device_type
;
  Bruker Smart Apex; CCD area detector 
;
_diffrn_measurement_method '\f and \w scans'
_diffrn_radiation_detector
;
  CCD area-detector
;
_diffrn_radiation_monochromator 'parallel mounted graphite'
_diffrn_radiation_source 'fine focus sealed Siemens Mo tube '
_diffrn_radiation_type MoK\a
_diffrn_radiation_wavelength 0.71073
_diffrn_reflns_av_R_equivalents 0.0426
_diffrn_reflns_av_sigmaI/netI 0.0442
_diffrn_reflns_limit_h_max 19
_diffrn_reflns_limit_h_min -17
_diffrn_reflns_limit_k_max 11
_diffrn_reflns_limit_k_min -10
_diffrn_reflns_limit_l_max 17
_diffrn_reflns_limit_l_min -17
_diffrn_reflns_number 14394
_diffrn_reflns_reduction_process
;
 Intensity data were corrected for Lorentz and polarization
  effects, decay and absorption and reduced to F~o~^2^
  using SAINT (Bruker, 2000) and SADABS (Bruker, 2000)
;
_diffrn_reflns_theta_full 25.00
_diffrn_reflns_theta_max 26.73
_diffrn_reflns_theta_min 2.74
_diffrn_standards_decay_% 0
_diffrn_standards_number 0
_exptl_absorpt_coefficient_mu 0.714
_exptl_absorpt_correction_T_max 0.9256
_exptl_absorpt_correction_T_min 0.8116
_exptl_absorpt_correction_type multi-scan
_exptl_absorpt_process_details 'SADABS (Bruker, 2000)'
_exptl_crystal_colour green
_exptl_crystal_density_diffrn 1.237
_exptl_crystal_density_method 'not measured'
_exptl_crystal_description platelet
_exptl_crystal_F_000 720
_exptl_crystal_size_max 0.29
_exptl_crystal_size_mid 0.23
_exptl_crystal_size_min 0.11
_refine_diff_density_max 0.808
_refine_diff_density_min -0.313
_refine_diff_density_rms 0.066
_refine_ls_extinction_method none
_refine_ls_goodness_of_fit_ref 1.021
_refine_ls_hydrogen_treatment mixed
_refine_ls_matrix_type full
_refine_ls_number_parameters 294
_refine_ls_number_reflns 3840
_refine_ls_number_restraints 0
_refine_ls_restrained_S_all 1.021
_refine_ls_R_factor_all 0.0558
_refine_ls_R_factor_gt 0.0399
_refine_ls_shift/su_max 0.001
_refine_ls_shift/su_mean 0.000
_refine_ls_structure_factor_coef Fsqd
_refine_ls_weighting_details 'calc w=1/[\s^2^(Fo^2^)+(0.0451P)^2^+0.8399P] where P=(Fo^2^+2Fc^2^)/3'
_refine_ls_weighting_scheme calc
_refine_ls_wR_factor_gt 0.0883
_refine_ls_wR_factor_ref 0.0950
_reflns_number_gt 3028
_reflns_number_total 3840
_reflns_threshold_expression I>2\s(I)
_cod_data_source_file om100561y_si_001.cif
_cod_data_source_block Q1070
_cod_depositor_comments
;
The following automatic conversions were performed:

'_symmetry_cell_setting' value 'Monoclinic' changed to 'monoclinic'
according to /home/saulius/struct/CIF-dictionaries/cif_core.dic
dictionary named 'cif_core.dic' version 2.4.1 from
2010-06-29.

'_exptl_absorpt_correction_type' value 'Multi-Scan'
changed to 'multi-scan' according to
/home/saulius/struct/CIF-dictionaries/cif_core.dic dictionary named
'cif_core.dic' version 2.4.1 from 2010-06-29.

Automatic conversion script
Id: cif_fix_values 1715 2011-07-08 13:25:40Z adriana 
;
_cod_original_sg_symbol_H-M 'P 21/c'
_cod_database_code 4066654
_vrn_publ_code_frame_time_sec 20.0
_vrn_publ_code_meas_time_hour 14.0

loop_
_symmetry_equiv_pos_site_id
_symmetry_equiv_pos_as_xyz
1 x,y,z
2 -x,1/2+y,1/2-z
3 -x,-y,-z
4 x,1/2-y,1/2+z

loop_
_atom_site_aniso_label
_atom_site_aniso_U_11
_atom_site_aniso_U_22
_atom_site_aniso_U_33
_atom_site_aniso_U_23
_atom_site_aniso_U_13
_atom_site_aniso_U_12
V 0.0110(2) 0.0147(2) 0.0173(2) 0.0002(1) 0.0031(1) 0.0009(2)
P1 0.0318(4) 0.0170(3) 0.0236(3) -0.0033(2) 0.0114(3) -0.0017(2)
P2 0.0542(5) 0.0170(3) 0.0204(3) 0.0022(2) 0.0063(3) -0.0014(3)
N 0.0133(9) 0.0106(9) 0.0282(10) -0.0017(7) 0.0030(7) 0.0007(7)
C1 0.0279(14) 0.0234(13) 0.0362(13) -0.0040(11) 0.0052(10) 0.0130(10)
C2 0.0298(14) 0.0412(16) 0.0490(16) 0.0037(14) 0.0249(12) 0.0146(12)
C3 0.0115(12) 0.0333(15) 0.0650(19) -0.0051(14) 0.0029(11) 0.0034(11)
C4 0.0316(15) 0.0364(15) 0.0333(14) -0.0008(12) -0.0104(11) 0.0174(12)
C5 0.0306(14) 0.0224(13) 0.0363(14) 0.0068(10) 0.0066(11) 0.0123(11)
C6 0.0262(14) 0.0277(14) 0.0278(13) -0.0085(11) 0.0082(10) 0.0005(11)
C7 0.042(2) 0.071(3) 0.076(3) -0.053(2) 0.0346(19) -0.0362(19)
C8A 0.062(6) 0.010(3) 0.028(3) -0.004(2) 0.002(4) -0.002(3)
C9A 0.036(4) 0.013(2) 0.028(3) 0.0047(18) 0.005(2) 0.004(2)
C10A 0.027(4) 0.042(5) 0.039(4) 0.014(3) 0.009(3) -0.007(3)
C11 0.0348(16) 0.0357(16) 0.0280(13) 0.0108(12) 0.0085(11) 0.0044(12)
C12 0.0145(11) 0.0211(12) 0.0314(12) -0.0052(9) 0.0048(9) -0.0025(9)
C13 0.0206(14) 0.057(2) 0.0498(18) -0.0252(16) 0.0139(12) -0.0113(14)
C14 0.0240(14) 0.0227(13) 0.0446(16) -0.0049(11) 0.0106(12) -0.0079(11)
C15 0.0204(14) 0.0324(16) 0.0486(17) 0.0015(12) -0.0062(12) -0.0049(12)
C9B 0.063(7) 0.017(3) 0.049(4) 0.006(3) 0.032(4) 0.009(3)
C10B 0.031(4) 0.034(4) 0.035(4) 0.000(3) 0.017(3) -0.011(3)
C8B 0.051(6) 0.014(4) 0.042(6) -0.002(3) 0.023(4) 0.007(4)

loop_
_atom_site_label
_atom_site_type_symbol
_atom_site_thermal_displace_type
_atom_site_fract_x
_atom_site_fract_y
_atom_site_fract_z
_atom_site_occupancy
_atom_site_U_iso_or_equiv
V V Uani 0.21447(2) 0.21107(4) 0.30292(2) 1.000 0.0143(1)
P1 P Uani 0.22024(4) 0.01193(7) 0.19252(4) 1.000 0.0233(2)
P2 P Uani 0.22195(5) 0.01066(7) 0.41556(4) 1.000 0.0308(2)
N N Uani 0.32655(12) 0.24901(18) 0.32923(14) 1.000 0.0176(5)
C1 C Uani 0.14434(17) 0.4243(3) 0.33819(19) 1.000 0.0294(8)
C2 C Uani 0.09341(18) 0.3001(3) 0.3583(2) 1.000 0.0375(9)
C3 C Uani 0.06072(17) 0.2256(3) 0.2671(2) 1.000 0.0374(9)
C4 C Uani 0.09291(18) 0.3015(3) 0.1913(2) 1.000 0.0364(8)
C5 C Uani 0.14370(17) 0.4248(3) 0.23587(18) 1.000 0.0299(8)
C6 C Uani 0.29629(18) 0.0159(3) 0.1050(2) 1.000 0.0269(8)
C7 C Uani 0.1157(3) -0.0508(5) 0.1081(3) 1.000 0.0597(16)
C8A C Uani 0.2405(7) -0.1726(9) 0.2552(6) 0.528(12) 0.035(2)
C9A C Uani 0.2902(6) -0.1441(6) 0.3638(4) 0.528(12) 0.0260(18)
C10A C Uani 0.1304(5) -0.0804(10) 0.4373(6) 0.528(12) 0.036(3)
C11 C Uani 0.2956(2) 0.0124(3) 0.54046(19) 1.000 0.0326(9)
C12 C Uani 0.41919(14) 0.3028(3) 0.35282(17) 1.000 0.0224(7)
C13 C Uani 0.4666(2) 0.2643(4) 0.2687(2) 1.000 0.0415(10)
C14 C Uani 0.41614(18) 0.4723(3) 0.3660(2) 1.000 0.0300(8)
C15 C Uani 0.47028(19) 0.2312(3) 0.4508(2) 1.000 0.0359(9)
C9B C Uani 0.2334(8) -0.1720(7) 0.3597(5) 0.472(12) 0.040(3)
C10B C Uani 0.1040(7) -0.0330(10) 0.4561(7) 0.472(12) 0.032(2)
C8B C Uani 0.2803(8) -0.1454(10) 0.2757(7) 0.472(12) 0.034(3)
H101" H Uiso 0.14966 -0.17345 0.47345 0.528(12) 0.0533
H3 H Uiso 0.0258(18) 0.141(3) 0.255(2) 1.000 0.039(8)
H2 H Uiso 0.0809(19) 0.270(3) 0.420(2) 1.000 0.042(8)
H5 H Uiso 0.1832(18) 0.491(3) 0.202(2) 1.000 0.035(7)
H6 H Uiso 0.356(2) 0.036(3) 0.140(2) 1.000 0.043(8)
H4 H Uiso 0.0817(19) 0.276(3) 0.125(2) 1.000 0.045(8)
H6" H Uiso 0.2939(17) -0.081(3) 0.0708(19) 1.000 0.036(7)
H7 H Uiso 0.069(2) -0.063(4) 0.142(2) 1.000 0.062(10)
H7' H Uiso 0.132(2) -0.141(4) 0.084(3) 1.000 0.067(10)
H7" H Uiso 0.096(5) 0.007(7) 0.053(5) 1.000 0.20(3)
H11 H Uiso 0.354(2) 0.032(3) 0.540(2) 1.000 0.053(9)
H11' H Uiso 0.2766(18) 0.091(3) 0.582(2) 1.000 0.042(8)
H6' H Uiso 0.2804(19) 0.089(3) 0.062(2) 1.000 0.041(8)
H13 H Uiso 0.525(2) 0.301(3) 0.277(2) 1.000 0.041(8)
H13' H Uiso 0.434(2) 0.315(3) 0.207(2) 1.000 0.042(8)
H13" H Uiso 0.473(2) 0.155(4) 0.263(2) 1.000 0.059(10)
H14 H Uiso 0.3848(18) 0.497(3) 0.418(2) 1.000 0.030(7)
H14' H Uiso 0.4796(17) 0.512(3) 0.3844(18) 1.000 0.024(6)
H14" H Uiso 0.3829(18) 0.521(3) 0.303(2) 1.000 0.037(7)
H15 H Uiso 0.4723(19) 0.124(4) 0.438(2) 1.000 0.051(9)
H15' H Uiso 0.443(2) 0.255(3) 0.509(2) 1.000 0.052(9)
H15" H Uiso 0.533(2) 0.266(3) 0.463(2) 1.000 0.043(8)
H81 H Uiso 0.18231 -0.22413 0.25350 0.528(12) 0.0414
H81' H Uiso 0.27785 -0.23631 0.22082 0.528(12) 0.0414
H91 H Uiso 0.35296 -0.11005 0.36627 0.528(12) 0.0313
H91' H Uiso 0.29251 -0.23668 0.40380 0.528(12) 0.0313
H101 H Uiso 0.08920 -0.10365 0.37354 0.528(12) 0.0533
H11" H Uiso 0.2918(17) -0.082(3) 0.5726(19) 1.000 0.037(7)
H1 H Uiso 0.1859(17) 0.492(3) 0.3920(19) 1.000 0.031(7)
H101' H Uiso 0.09923 -0.01695 0.47747 0.528(12) 0.0533
H102' H Uiso 0.08860 0.05067 0.49555 0.472(12) 0.0473
H102" H Uiso 0.11014 -0.12462 0.49627 0.472(12) 0.0473
H82 H Uiso 0.27942 -0.23803 0.23595 0.472(12) 0.0399
H82' H Uiso 0.34421 -0.11753 0.30283 0.472(12) 0.0399
H92 H Uiso 0.26945 -0.24038 0.40967 0.472(12) 0.0483
H92' H Uiso 0.17309 -0.21727 0.33425 0.472(12) 0.0483
H102 H Uiso 0.05584 -0.04628 0.39620 0.472(12) 0.0473

loop_
_atom_type_symbol
_atom_type_description
_atom_type_scat_dispersion_real
_atom_type_scat_dispersion_imag
_atom_type_scat_source
V V 0.3005 0.5294 'International Tables Vol C Tables 4.2.6.8 and 6.1.1.4'
P P 0.1023 0.0942 'International Tables Vol C Tables 4.2.6.8 and 6.1.1.4'
N N 0.0061 0.0033 'International Tables Vol C Tables 4.2.6.8 and 6.1.1.4'
H H 0.0000 0.0000 'International Tables Vol C Tables 4.2.6.8 and 6.1.1.4'
C C 0.0033 0.0016 'International Tables Vol C Tables 4.2.6.8 and 6.1.1.4'

loop_
_geom_angle_atom_site_label_1
_geom_angle_atom_site_label_2
_geom_angle_atom_site_label_3
_geom_angle
_geom_angle_publ_flag
P1 V P2 80.95(2) yes
P1 V N 96.56(6) yes
P1 V C1 148.45(7) yes
P1 V C2 128.69(7) yes
P1 V C3 94.75(7) yes
P1 V C4 88.46(7) yes
P1 V C5 116.99(6) yes
P2 V N 96.26(6) yes
P2 V C1 117.09(7) yes
P2 V C2 88.59(7) yes
P2 V C3 95.00(7) yes
P2 V C4 129.08(7) yes
P2 V C5 148.57(7) yes
N V C1 106.14(9) yes
N V C2 134.61(9) yes
N V C3 165.15(9) yes
N V C4 134.53(9) yes
N V C5 106.23(9) yes
C1 V C2 36.11(10) yes
C1 V C3 59.86(9) yes
C1 V C4 60.00(9) yes
C1 V C5 35.72(9) yes
C2 V C3 36.09(10) yes
C2 V C4 60.45(10) yes
C2 V C5 60.00(9) yes
C3 V C4 36.21(10) yes
C3 V C5 59.79(9) yes
C4 V C5 35.94(9) yes
V P1 C6 121.51(9) yes
V P1 C7 119.40(14) yes
V P1 C8A 113.6(3) yes
V P1 C8B 104.6(3) yes
C6 P1 C7 99.82(16) yes
C6 P1 C8A 104.8(3) yes
C6 P1 C8B 96.9(4) yes
C7 P1 C8A 93.1(3) yes
C7 P1 C8B 112.7(3) yes
V P2 C9A 104.81(17) yes
V P2 C10A 124.0(3) yes
V P2 C11 122.75(9) yes
V P2 C9B 113.6(2) yes
V P2 C10B 114.1(3) yes
C9A P2 C10A 104.0(4) yes
C9A P2 C11 94.8(2) yes
C10A P2 C11 101.3(3) yes
C9B P2 C11 107.8(3) yes
C10B P2 C11 98.0(3) yes
C9B P2 C10B 96.4(4) yes
V N C12 172.15(16) yes
V C1 C2 71.53(16) yes
V C1 C5 72.16(15) yes
C2 C1 C5 108.2(2) no
V C2 C1 72.36(16) yes
V C2 C3 72.04(15) yes
C1 C2 C3 107.5(2) no
V C3 C2 71.87(16) yes
V C3 C4 71.78(15) yes
C2 C3 C4 108.4(2) no
V C4 C3 72.02(15) yes
V C4 C5 72.50(15) yes
C3 C4 C5 107.5(2) no
V C5 C1 72.13(15) yes
V C5 C4 71.56(15) yes
C1 C5 C4 108.5(2) no
P1 C8A C9A 107.4(5) yes
P1 C8B C9B 109.4(7) yes
P2 C9A C8A 106.5(5) yes
P2 C9B C8B 106.5(5) yes
N C12 C14 107.62(19) yes
N C12 C15 109.6(2) yes
C13 C12 C15 109.7(2) no
C14 C12 C15 109.4(2) no
C13 C12 C14 110.2(2) no
N C12 C13 110.3(2) yes
V C1 H1 113.2(14) no
C2 C1 H1 125.8(14) no
C5 C1 H1 125.1(14) no
V C2 H2 122.1(18) no
C1 C2 H2 128.5(17) no
C3 C2 H2 124.1(17) no
V C3 H3 121.0(18) no
C2 C3 H3 129.0(17) no
C4 C3 H3 122.7(17) no
V C4 H4 121.9(18) no
C3 C4 H4 126.2(18) no
C5 C4 H4 126.4(18) no
V C5 H5 113.5(15) no
C1 C5 H5 125.4(15) no
C4 C5 H5 125.1(15) no
P1 C6 H6 109.8(17) no
P1 C6 H6' 109.5(19) no
P1 C6 H6" 109.4(15) no
H6 C6 H6' 107(2) no
H6 C6 H6" 110(2) no
H6' C6 H6" 111(2) no
P1 C7 H7 111.4(18) no
P1 C7 H7' 103(2) no
P1 C7 H7" 116(5) no
H7 C7 H7' 111(3) no
H7 C7 H7" 109(5) no
H7' C7 H7" 105(5) no
P1 C8A H81 110.00 no
P1 C8A H81' 110.00 no
C9A C8A H81 110.00 no
C9A C8A H81' 110.00 no
H81 C8A H81' 109.00 no
C9B C8B H82' 110.00 no
H82 C8B H82' 108.00 no
P1 C8B H82' 110.00 no
C9B C8B H82 110.00 no
P1 C8B H82 110.00 no
C8A C9A H91 110.00 no
C8A C9A H91' 110.00 no
P2 C9A H91 110.00 no
P2 C9A H91' 110.00 no
H91 C9A H91' 109.00 no
P2 C9B H92 110.00 no
C8B C9B H92 110.00 no
C8B C9B H92' 110.00 no
P2 C9B H92' 110.00 no
H92 C9B H92' 109.00 no
P2 C10A H101" 109.00 no
P2 C10A H101 109.00 no
P2 C10A H101' 109.00 no
H101' C10A H101 109.00 no
H101" C10A H101 109.00 no
H101' C10A H101" 110.00 no
P2 C10B H102' 110.00 no
P2 C10B H102" 110.00 no
P2 C10B H102 110.00 no
H102' C10B H102" 109.00 no
H102' C10B H102 109.00 no
H102" C10B H102 109.00 no
P2 C11 H11 113.2(17) no
P2 C11 H11' 110.6(16) no
P2 C11 H11" 109.7(15) no
H11 C11 H11' 106(2) no
H11 C11 H11" 109(2) no
H11' C11 H11" 108(2) no
C12 C13 H13 114.8(17) no
C12 C13 H13' 108.3(17) no
H13 C13 H13' 103(2) no
H13 C13 H13" 105(2) no
H13' C13 H13" 115(2) no
C12 C13 H13" 110.7(17) no
C12 C14 H14 110.3(16) no
C12 C14 H14' 109.2(15) no
H14 C14 H14' 109(2) no
H14 C14 H14" 108(2) no
C12 C14 H14" 110.6(15) no
H14' C14 H14" 110(2) no
C12 C15 H15' 113.2(16) no
C12 C15 H15" 107.6(16) no
C12 C15 H15 106.3(16) no
H15 C15 H15" 106(2) no
H15' C15 H15" 110(2) no
H15 C15 H15' 113(2) no

loop_
_geom_bond_atom_site_label_1
_geom_bond_atom_site_label_2
_geom_bond_distance
_geom_bond_publ_flag
V P1 2.3507(7) yes
V P2 2.3522(7) yes
V N 1.6903(19) yes
V C1 2.284(3) yes
V C2 2.273(3) yes
V C3 2.275(3) yes
V C4 2.272(3) yes
V C5 2.284(3) yes
P1 C6 1.834(3) yes
P1 C7 1.835(4) yes
P1 C8A 1.855(8) yes
P1 C8B 1.912(10) yes
P2 C9A 1.950(7) yes
P2 C10A 1.688(8) yes
P2 C11 1.830(3) yes
P2 C9B 1.828(7) yes
P2 C10B 2.019(11) yes
N C12 1.451(3) yes
C1 C2 1.412(4) no
C1 C5 1.401(4) no
C2 C3 1.409(4) no
C3 C4 1.413(4) no
C4 C5 1.406(4) no
C8A C9A 1.537(10) no
C8B C9B 1.497(14) no
C12 C14 1.528(4) no
C12 C15 1.537(4) no
C12 C13 1.524(4) no
C1 H1 1.05(3) no
C2 H2 0.95(3) no
C3 H3 0.92(3) no
C4 H4 0.92(3) no
C5 H5 1.02(3) no
C6 H6 0.94(3) no
C6 H6' 0.88(3) no
C6 H6" 0.98(3) no
C7 H7 0.93(3) no
C7 H7' 0.93(4) no
C7 H7" 0.91(7) no
C8A H81 0.9900 no
C8A H81' 0.9900 no
C8B H82' 0.9900 no
C8B H82 0.9900 no
C9A H91' 0.9900 no
C9A H91 0.9900 no
C9B H92 0.9900 no
C9B H92' 0.9900 no
C10A H101 0.9800 no
C10A H101' 0.9800 no
C10A H101" 0.9800 no
C10B H102' 0.9800 no
C10B H102" 0.9800 no
C10B H102 0.9800 no
C11 H11" 0.96(3) no
C11 H11 0.90(3) no
C11 H11' 0.99(3) no
C13 H13' 0.99(3) no
C13 H13 0.93(3) no
C13 H13" 0.99(4) no
C14 H14 0.96(3) no
C14 H14' 1.00(3) no
C14 H14" 1.00(3) no
C15 H15 0.98(4) no
C15 H15' 1.00(3) no
C15 H15" 0.98(3) no

loop_
_geom_contact_atom_site_label_1
_geom_contact_atom_site_label_2
_geom_contact_distance
_geom_contact_site_symmetry_2
_geom_contact_publ_flag
P1 P2 3.0526(8) . no
P1 N 3.0481(19) . no
P1 C3 3.404(3) . no
P1 C4 3.225(3) . no
P1 C9A 2.740(6) . no
P1 C9B 2.793(7) . no
P2 N 3.0425(19) . no
P2 P1 3.0526(8) . no
P2 C8A 2.804(8) . no
P2 C2 3.230(3) . no
P2 C3 3.412(3) . no
P2 C8B 2.671(10) . no
P1 H4 3.16(3) . no
P2 H2 3.16(3) . no
N P1 3.0481(19) . no
N P2 3.0425(19) . no
N C1 3.197(3) . no
N C5 3.199(3) . no
C1 N 3.197(3) . no
C1 C3 2.275(4) . no
C1 C4 2.278(4) . no
C2 C4 2.288(4) . no
C2 C10B 3.256(9) . no
C2 P2 3.230(3) . no
C2 C5 2.279(4) . no
C2 C10A 3.577(9) . no
C2 C7 3.554(5) 2_555 no
C3 C5 2.272(4) . no
C3 P2 3.412(3) . no
C3 C7 3.512(5) . no
C3 P1 3.404(3) . no
C3 C1 2.275(4) . no
C3 C10B 3.429(10) . no
C4 C7 3.393(5) . no
C4 C2 2.288(4) . no
C4 P1 3.225(3) . no
C4 C10B 3.543(10) 2_555 no
C4 C1 2.278(4) . no
C5 N 3.199(3) . no
C5 C2 2.279(4) . no
C5 C3 2.272(4) . no
C7 C2 3.554(5) 2_545 no
C10B C4 3.543(10) 2_545 no
C1 H5 2.16(3) . no
C1 H2 2.13(3) . no
C2 H1 2.20(3) . no
C2 H7 2.75(3) 2_555 no
C2 H3 2.11(3) . no
C2 H102' 2.9300 . no
C3 H101 3.0500 2_555 no
C3 H102 3.0200 . no
C3 H2 2.09(3) . no
C3 H4 2.09(3) . no
C4 H102' 2.9800 4_554 no
C4 H102 2.6800 2_555 no
C4 H5 2.16(3) . no
C4 H101 2.8400 2_555 no
C4 H3 2.06(3) . no
C5 H1 2.18(3) . no
C5 H4 2.08(3) . no
C6 H1 3.04(3) 4_554 no
C7 H4 2.98(3) . no
C10A H81 3.0800 . no
C10B H2 2.76(3) . no
C11 H5 3.07(3) 4_555 no
C13 H6 2.97(3) . no
C15 H11 2.95(3) . no
H1 H6' 2.56(4) 4_555 no
H1 C6 3.04(3) 4_555 no
H2 C10B 2.76(3) . no
H2 H102' 2.2100 . no
H101" H7' 2.3000 4_545 no
H101" H11" 2.4200 . no
H3 H102 2.5300 . no
H3 H7 2.57(4) . no
H102' H2 2.2100 . no
H102' C4 2.9800 4_555 no
H102' C2 2.9300 . no
H102' H4 2.3800 4_555 no
H4 C7 2.98(3) . no
H4 H102' 2.3800 4_554 no
H4 H102 2.5800 2_555 no
H102" H7' 2.4000 4_545 no
H5 H11' 2.50(4) 4_554 no
H5 C11 3.07(3) 4_554 no
H6 C13 2.97(3) . no
H6 H13" 2.41(4) . no
H6 H14' 2.59(4) 2_645 no
H6' H1 2.56(4) 4_554 no
H6" H7' 2.55(4) . no
H6" H81' 2.5400 . no
H7 H3 2.57(4) . no
H7 H81 2.4900 . no
H7 C2 2.75(3) 2_545 no
H7' H6" 2.55(4) . no
H7' H81 2.4000 . no
H7' H102" 2.4000 4_544 no
H7' H101" 2.3000 4_544 no
H11 C15 2.95(3) . no
H11 H15' 2.49(4) . no
H11' H5 2.50(4) 4_555 no
H11" H101" 2.4200 . no
H13 H14' 2.58(4) . no
H13 H15" 2.55(4) . no
H13 H82' 2.5700 2_655 no
H13' H14" 2.48(4) . no
H13" H6 2.41(4) . no
H13" H15 2.42(4) . no
H14 H15' 2.56(4) . no
H14' H6 2.59(4) 2_655 no
H14' H13 2.58(4) . no
H14' H15" 2.51(4) . no
H14" H13' 2.48(4) . no
H15 H13" 2.42(4) . no
H15' H14 2.56(4) . no
H15' H11 2.49(4) . no
H15" H13 2.55(4) . no
H15" H14' 2.51(4) . no
H81 C10A 3.0800 . no
H81 H7 2.4900 . no
H81 H7' 2.4000 . no
H81' H6" 2.5400 . no
H82' H13 2.5700 2_645 no
H101 C3 3.0500 2_545 no
H101 C4 2.8400 2_545 no
H102 C3 3.0200 . no
H102 H3 2.5300 . no
H102 C4 2.6800 2_545 no
H102 H4 2.5800 2_545 no

loop_
_geom_torsion_atom_site_label_1
_geom_torsion_atom_site_label_2
_geom_torsion_atom_site_label_3
_geom_torsion_atom_site_label_4
_geom_torsion
_geom_torsion_publ_flag
P2 V P1 C6 -133.42(11) no
P2 V P1 C7 101.48(16) no
P2 V P1 C8A -6.8(4) no
N V P1 C6 -38.09(12) no
N V P1 C7 -163.20(17) no
N V P1 C8A 88.5(4) no
C1 V P1 C6 98.13(17) no
C1 V P1 C7 -27.0(2) no
C1 V P1 C8A -135.3(4) no
C2 V P1 C6 145.77(13) no
C2 V P1 C7 20.66(18) no
C2 V P1 C8A -87.7(4) no
C3 V P1 C6 132.26(12) no
C3 V P1 C7 7.16(17) no
C3 V P1 C8A -101.2(4) no
C4 V P1 C6 96.58(13) no
C4 V P1 C7 -28.53(17) no
C4 V P1 C8A -136.8(4) no
C5 V P1 C6 73.89(13) no
C5 V P1 C7 -51.21(17) no
C5 V P1 C8A -159.5(4) no
P1 V P2 C9A 29.9(2) no
P1 V P2 C10A -88.8(3) no
P1 V P2 C11 135.68(12) no
N V P2 C9A -65.8(2) no
N V P2 C10A 175.6(4) no
N V P2 C11 40.01(13) no
C1 V P2 C9A -177.5(2) no
C1 V P2 C10A 63.8(4) no
C1 V P2 C11 -71.73(14) no
C2 V P2 C9A 159.4(2) no
C2 V P2 C10A 40.8(4) no
C2 V P2 C11 -94.75(13) no
C3 V P2 C9A 123.9(2) no
C3 V P2 C10A 5.3(4) no
C3 V P2 C11 -130.29(13) no
C4 V P2 C9A 110.4(3) no
C4 V P2 C10A -8.2(4) no
C4 V P2 C11 -143.79(14) no
C5 V P2 C9A 158.2(3) no
C5 V P2 C10A 39.6(4) no
C5 V P2 C11 -95.96(17) no
P1 V C1 C2 78.14(19) no
P1 V C1 C5 -38.8(2) no
P2 V C1 C2 -41.55(16) no
P2 V C1 C5 -158.50(13) no
N V C1 C2 -147.55(15) no
N V C1 C5 95.51(16) no
C2 V C1 C5 -116.9(2) no
C3 V C1 C2 37.85(15) no
C3 V C1 C5 -79.10(17) no
C4 V C1 C2 79.93(17) no
C4 V C1 C5 -37.01(15) no
C5 V C1 C2 116.9(2) no
P1 V C2 C1 -139.00(13) no
P1 V C2 C3 -23.27(19) no
P2 V C2 C1 143.79(14) no
P2 V C2 C3 -100.48(15) no
N V C2 C1 46.4(2) no
N V C2 C3 162.12(15) no
C1 V C2 C3 115.7(2) no
C3 V C2 C1 -115.7(2) no
C4 V C2 C1 -78.58(16) no
C4 V C2 C3 37.16(15) no
C5 V C2 C1 -36.94(15) no
C5 V C2 C3 78.80(17) no
P1 V C3 C2 161.98(15) no
P1 V C3 C4 -80.84(15) no
P2 V C3 C2 80.67(15) no
P2 V C3 C4 -162.14(14) no
C1 V C3 C2 -37.87(15) no
C1 V C3 C4 79.31(17) no
C2 V C3 C4 117.2(2) no
C4 V C3 C2 -117.2(2) no
C5 V C3 C2 -79.43(16) no
C5 V C3 C4 37.76(15) no
P1 V C4 C3 100.19(15) no
P1 V C4 C5 -144.16(15) no
P2 V C4 C3 23.17(19) no
P2 V C4 C5 138.82(13) no
N V C4 C3 -162.12(15) no
N V C4 C5 -46.5(2) no
C1 V C4 C3 -78.87(17) no
C1 V C4 C5 36.78(15) no
C2 V C4 C3 -37.03(15) no
C2 V C4 C5 78.62(16) no
C3 V C4 C5 115.7(2) no
C5 V C4 C3 -115.7(2) no
P1 V C5 C1 158.41(13) no
P1 V C5 C4 41.06(17) no
P2 V C5 C1 38.7(2) no
P2 V C5 C4 -78.60(19) no
N V C5 C1 -95.23(16) no
N V C5 C4 147.43(15) no
C1 V C5 C4 -117.3(2) no
C2 V C5 C1 37.35(15) no
C2 V C5 C4 -80.00(17) no
C3 V C5 C1 79.31(17) no
C3 V C5 C4 -38.04(15) no
C4 V C5 C1 117.3(2) no
N V C2 H2 -78(2) no
C1 V C2 H2 -125(2) no
C3 V C2 H2 120(2) no
C4 V C2 H2 157(2) no
C5 V C2 H2 -162(2) no
P1 V C3 H3 37(2) no
P2 V C3 H3 -44(2) no
C1 V C3 H3 -163(2) no
C2 V C3 H3 -125(2) no
C4 V C3 H3 118(2) no
C5 V C3 H3 156(2) no
P1 V C4 H4 -22(2) no
P2 V C4 H4 -99(2) no
N V C4 H4 76(2) no
C1 V C4 H4 159(2) no
C2 V C4 H4 -159(2) no
C3 V C4 H4 -122(2) no
C5 V C4 H4 122(2) no
P1 V C5 H5 -80.0(17) no
P2 V C5 H5 160.3(16) no
N V C5 H5 26.3(17) no
C1 V C5 H5 121.6(17) no
P1 V C1 H1 -160.1(15) no
P2 V C1 H1 80.3(15) no
N V C1 H1 -25.7(15) no
C2 V C1 H1 121.8(15) no
C3 V C1 H1 159.7(15) no
C4 V C1 H1 -158.3(15) no
C5 V C1 H1 -121.2(15) no
P1 V C2 H2 96(2) no
P2 V C2 H2 19(2) no
C2 V C5 H5 158.9(17) no
C3 V C5 H5 -159.1(17) no
C4 V C5 H5 -121.1(17) no
C7 P1 C8A C9A -149.4(6) no
V P1 C8A C9A -25.3(7) no
C6 P1 C8A C9A 109.6(6) no
V P2 C9A C8A -55.4(5) no
C10A P2 C9A C8A 76.0(6) no
C11 P2 C9A C8A 178.9(5) no
C2 C1 C5 V -62.87(19) no
C2 C1 C5 C4 -0.2(3) no
V C1 C2 C3 -63.95(19) no
C5 C1 C2 V 63.27(19) no
C5 C1 C2 C3 -0.7(3) no
V C1 C5 C4 62.71(19) no
C1 C2 C3 V 64.15(19) no
C1 C2 C3 C4 1.3(3) no
V C2 C3 C4 -62.91(19) no
V C3 C4 C5 -64.31(19) no
C2 C3 C4 V 62.97(19) no
C2 C3 C4 C5 -1.3(3) no
C3 C4 C5 V 64.00(19) no
C3 C4 C5 C1 0.9(3) no
V C4 C5 C1 -63.07(19) no
P1 C8A C9A P2 49.5(7) no
